data_7237843
loop_
_publ_author_name
'Ptak, Maciej'
'Collings, Ines E.'
'Svane, Katrine L.'
'Sieradzki, Adam'
'Paraguassu, Waldeci'
'M\;aczka, Miros\/law'

_publ_section_title
;
 Pressure-enhanced ferroelectric polarisation in a polar perovskite-like
 [C2H5NH3]Na0.5Cr0.5(HCOO)3 metal--organic framework
;
_journal_issue 28
_journal_name_full 'Journal of Materials Chemistry C'
_journal_page_first 8660
_journal_paper_doi 10.1039/C9TC01924C
_journal_volume 7
_journal_year 2019
_chemical_formula_moiety 'C6 H6 Cr Na O12, 2(C2 H8 N)'
_chemical_formula_sum 'C10 H22 Cr N2 Na O12'
_chemical_formula_weight 437.28
_space_group_crystal_system monoclinic
_space_group_IT_number 7
_space_group_name_Hall 'P -2yac'
_space_group_name_H-M_alt 'P 1 n 1'
_atom_sites_solution_hydrogens geom
_audit_creation_method SHELXL-2016/6
_audit_update_record
;
2019-02-11 deposited with the CCDC.	2019-06-20 downloaded from the CCDC.
;
_cell_angle_alpha 90
_cell_angle_beta 90.718(4)
_cell_angle_gamma 90
_cell_formula_units_Z 2
_cell_length_a 8.00341(15)
_cell_length_b 8.73480(18)
_cell_length_c 11.602(2)
_cell_measurement_reflns_used 475
_cell_measurement_temperature 293(2)
_cell_measurement_theta_max 16.9680
_cell_measurement_theta_min 2.0010
_cell_volume 811.01(14)
_computing_cell_refinement 'CrysAlisPro (Agilent Technologies, 2013)'
_computing_data_reduction 'CrysAlisPro (Agilent Technologies, 2013)'
_computing_molecular_graphics 'SHELXLE-2011 (Huebschle, 2011)'
_computing_structure_refinement 'SHELXL-2016/6 (Sheldrick, 2016)'
_computing_structure_solution 'SHELXT 2014/5 (Sheldrick, 2014)'
_diffrn_ambient_pressure '2.80 GPa'
_diffrn_ambient_temperature 293(2)
_diffrn_detector_area_resol_mean 7
_diffrn_measured_fraction_theta_full 0.458
_diffrn_measured_fraction_theta_max 0.264
_diffrn_measurement_device_type 'ID15B beamline, ESRF'
_diffrn_measurement_method 'omega scans'
_diffrn_radiation_type synchrotron
_diffrn_radiation_wavelength 0.41134
_diffrn_reflns_av_R_equivalents 0.0280
_diffrn_reflns_av_unetI/netI 0.0463
_diffrn_reflns_Laue_measured_fraction_full 0.458
_diffrn_reflns_Laue_measured_fraction_max 0.264
_diffrn_reflns_limit_h_max 14
_diffrn_reflns_limit_h_min -14
_diffrn_reflns_limit_k_max 15
_diffrn_reflns_limit_k_min -15
_diffrn_reflns_limit_l_max 7
_diffrn_reflns_limit_l_min -6
_diffrn_reflns_number 2994
_diffrn_reflns_point_group_measured_fraction_full 0.426
_diffrn_reflns_point_group_measured_fraction_max 0.220
_diffrn_reflns_theta_full 14.288
_diffrn_reflns_theta_max 21.868
_diffrn_reflns_theta_min 1.997
_diffrn_source synchrotron
_exptl_absorpt_coefficient_mu 0.190
_exptl_absorpt_correction_T_max 1.00000
_exptl_absorpt_correction_T_min 0.90927
_exptl_absorpt_correction_type multi-scan
_exptl_absorpt_process_details
;
CrysAlisPro 1.171.39.46 (Rigaku Oxford Diffraction, 2018)
Empirical absorption correction using spherical harmonics,
 implemented in SCALE3 ABSPACK scaling algorithm.
;
_exptl_crystal_colour 'dark blue'
_exptl_crystal_density_diffrn 1.791
_exptl_crystal_description block
_exptl_crystal_F_000 454
_exptl_crystal_size_max 0.060
_exptl_crystal_size_mid 0.050
_exptl_crystal_size_min 0.030
_refine_diff_density_max 0.310
_refine_diff_density_min -0.431
_refine_diff_density_rms 0.050
_refine_ls_abs_structure_details
;
 Flack x determined using 540 quotients [(I+)-(I-)]/[(I+)+(I-)]
 (Parsons, Flack and Wagner, Acta Cryst. B69 (2013) 249-259).
;
_refine_ls_abs_structure_Flack 0.83(7)
_refine_ls_extinction_method none
_refine_ls_goodness_of_fit_ref 1.097
_refine_ls_hydrogen_treatment constr
_refine_ls_matrix_type full
_refine_ls_number_parameters 234
_refine_ls_number_reflns 2215
_refine_ls_number_restraints 18
_refine_ls_restrained_S_all 1.094
_refine_ls_R_factor_all 0.0665
_refine_ls_R_factor_gt 0.0463
_refine_ls_shift/su_max 0.000
_refine_ls_shift/su_mean 0.000
_refine_ls_structure_factor_coef Fsqd
_refine_ls_weighting_details 'w=1/[\s^2^(Fo^2^)+(0.0384P)^2^+0.4804P] where P=(Fo^2^+2Fc^2^)/3'
_refine_ls_weighting_scheme calc
_refine_ls_wR_factor_gt 0.0969
_refine_ls_wR_factor_ref 0.1231
_reflns_Friedel_coverage 0.662
_reflns_Friedel_fraction_full 0.394
_reflns_Friedel_fraction_max 0.175
_reflns_number_gt 1598
_reflns_number_total 2215
_reflns_threshold_expression 'I > 2\s(I)'
_cod_data_source_file c9tc01924c2.cif
_cod_data_source_block EtaNaCrF_c1_p07
_cod_original_cell_volume 811.03(16)
_cod_original_sg_symbol_H-M 'P n'
_cod_database_code 7237843
_shelx_shelxl_version_number 2016/6
_shelx_space_group_comment
;
The symmetry employed for this shelxl refinement is uniquely defined
by the following loop, which should always be used as a source of
symmetry information in preference to the above space-group names.
They are only intended as comments.
;

loop_
_space_group_symop_operation_xyz
'x, y, z'
'x+1/2, -y, z+1/2'

loop_
_atom_site_label
_atom_site_type_symbol
_atom_site_fract_x
_atom_site_fract_y
_atom_site_fract_z
_atom_site_U_iso_or_equiv
_atom_site_adp_type
_atom_site_occupancy
_atom_site_site_symmetry_order
_atom_site_calc_flag
_atom_site_refinement_flags_posn
_atom_site_refinement_flags_adp
Cr1 Cr 0.58268(14) 0.78445(12) 0.5016(2) 0.0326(11) Uani 1 1 d . .
Na1 Na 0.0795(5) 0.2844(3) 0.5030(10) 0.033(3) Uani 1 1 d . .
C1 C 0.8603(10) 0.5752(10) 0.5302(19) 0.056(10) Uani 1 1 d . U
H1 H 0.817800 0.531402 0.462913 0.068 Uiso 1 1 calc R U
C2 C 0.6480(11) 0.7575(11) 0.259(2) 0.042(6) Uani 1 1 d . U
H2 H 0.537149 0.726123 0.253933 0.050 Uiso 1 1 calc R U
C3 C 0.3547(9) 0.5294(9) 0.4740(18) 0.042(9) Uani 1 1 d . U
H3 H 0.290918 0.578942 0.529087 0.050 Uiso 1 1 calc R U
C4 C 0.5134(13) 0.7516(12) 0.743(2) 0.041(7) Uani 1 1 d . U
H4 H 0.626381 0.773384 0.752827 0.049 Uiso 1 1 calc R U
C5 C 0.7912(9) 1.0565(9) 0.5280(18) 0.054(9) Uani 1 1 d . U
H5 H 0.852366 1.017505 0.467017 0.065 Uiso 1 1 calc R U
C6 C 0.3089(9) 0.9968(8) 0.4747(17) 0.042(9) Uani 1 1 d . U
H6 H 0.353890 1.042602 0.540463 0.050 Uiso 1 1 calc R U
O1 O 0.7821(6) 0.6877(6) 0.5713(13) 0.053(7) Uani 1 1 d . U
O2 O 0.9867(6) 0.5193(7) 0.5716(14) 0.053(7) Uani 1 1 d . U
O3 O 0.7072(7) 0.8007(7) 0.3594(17) 0.043(6) Uani 1 1 d . U
O4 O 0.7280(8) 0.7565(9) 0.1743(16) 0.055(7) Uani 1 1 d . U
O5 O 0.4984(6) 0.5849(6) 0.4482(11) 0.034(6) Uani 1 1 d . U
O6 O 0.2996(8) 0.4139(7) 0.4285(14) 0.053(8) Uani 1 1 d . U
O7 O 0.4560(8) 0.7618(8) 0.6441(18) 0.045(7) Uani 1 1 d . U
O8 O 0.4330(8) 0.7142(9) 0.8321(17) 0.054(7) Uani 1 1 d . U
O9 O 0.6640(6) 0.9822(6) 0.5591(12) 0.047(7) Uani 1 1 d . U
O10 O 0.8388(7) 1.1737(7) 0.5714(14) 0.066(9) Uani 1 1 d . U
O11 O 0.3849(7) 0.8833(6) 0.4317(13) 0.0413(12) Uiso 1 1 d . .
O12 O 0.1762(7) 1.0500(6) 0.4329(13) 0.048(7) Uani 1 1 d . U
C7 C 0.1205(10) 0.7100(9) 0.283(2) 0.058(11) Uani 1 1 d . .
H7A H 0.241164 0.717240 0.290078 0.069 Uiso 1 1 calc R U
H7B H 0.078015 0.672491 0.355465 0.069 Uiso 1 1 calc R U
C8 C 0.0787(14) 0.6022(12) 0.193(3) 0.099(16) Uani 1 1 d . .
H8A H 0.147048 0.512497 0.201319 0.149 Uiso 1 1 calc R U
H8B H 0.098162 0.648200 0.119152 0.149 Uiso 1 1 calc R U
H8C H -0.036881 0.574229 0.198477 0.149 Uiso 1 1 calc R U
C9 C 0.0245(10) 0.7888(9) 0.794(2) 0.049(11) Uani 1 1 d . .
H9A H 0.056222 0.834147 0.867779 0.059 Uiso 1 1 calc R U
H9B H -0.096114 0.777938 0.792230 0.059 Uiso 1 1 calc R U
C10 C 0.0795(14) 0.8921(11) 0.697(2) 0.061(13) Uani 1 1 d . .
H10A H 0.063058 0.840298 0.624563 0.092 Uiso 1 1 calc R U
H10B H 0.195721 0.916750 0.706771 0.092 Uiso 1 1 calc R U
H10C H 0.014694 0.984523 0.697318 0.092 Uiso 1 1 calc R U
N1 N 0.0521(9) 0.8622(9) 0.2605(18) 0.044(9) Uani 1 1 d . .
H1A H 0.083484 0.925484 0.316907 0.065 Uiso 1 1 calc R U
H1B H -0.058898 0.857091 0.257407 0.065 Uiso 1 1 calc R U
H1C H 0.090082 0.896931 0.193641 0.065 Uiso 1 1 calc R U
N2 N 0.1037(10) 0.6364(9) 0.7831(17) 0.045(9) Uani 1 1 d . .
H2A H 0.211358 0.642993 0.802748 0.067 Uiso 1 1 calc R U
H2B H 0.094257 0.604518 0.710476 0.067 Uiso 1 1 calc R U
H2C H 0.053226 0.570101 0.829364 0.067 Uiso 1 1 calc R U

loop_
_atom_site_aniso_label
_atom_site_aniso_U_11
_atom_site_aniso_U_22
_atom_site_aniso_U_33
_atom_site_aniso_U_23
_atom_site_aniso_U_13
_atom_site_aniso_U_12
Cr1 0.0293(4) 0.0378(4) 0.031(4) -0.0027(9) 0.0009(7) 0.0002(4)
Na1 0.0331(9) 0.0354(10) 0.029(9) -0.001(2) -0.0010(16) 0.0003(11)
C1 0.038(3) 0.048(4) 0.08(3) -0.007(7) -0.002(6) 0.003(3)
C2 0.035(4) 0.046(4) 0.04(2) 0.000(7) -0.010(7) -0.004(3)
C3 0.038(3) 0.049(4) 0.04(3) -0.007(6) 0.001(6) -0.007(3)
C4 0.033(4) 0.049(4) 0.04(2) -0.005(7) -0.002(6) -0.005(4)
C5 0.035(3) 0.043(3) 0.08(3) -0.005(6) 0.013(6) -0.001(3)
C6 0.036(3) 0.042(3) 0.05(3) -0.009(6) -0.005(5) 0.002(3)
O1 0.033(2) 0.046(3) 0.08(2) -0.012(4) -0.003(4) 0.010(2)
O2 0.041(3) 0.052(3) 0.06(2) -0.011(5) -0.012(5) 0.012(2)
O3 0.036(2) 0.052(3) 0.04(2) -0.004(5) 0.009(5) -0.009(2)
O4 0.043(3) 0.071(4) 0.05(2) -0.009(6) 0.013(6) -0.002(3)
O5 0.0312(19) 0.042(2) 0.030(19) -0.011(4) 0.000(3) -0.0064(18)
O6 0.059(3) 0.057(3) 0.04(3) -0.012(5) 0.008(5) -0.022(3)
O7 0.035(3) 0.061(3) 0.04(2) 0.004(6) -0.004(5) 0.002(2)
O8 0.039(3) 0.090(5) 0.03(2) 0.011(7) -0.010(6) -0.007(3)
O9 0.043(2) 0.041(2) 0.06(2) -0.003(4) 0.015(5) -0.006(2)
O10 0.053(3) 0.053(3) 0.09(3) -0.019(5) 0.018(6) -0.018(3)
O12 0.044(3) 0.045(3) 0.05(2) -0.009(5) -0.001(5) 0.011(2)
C7 0.044(4) 0.047(4) 0.08(4) -0.012(7) -0.001(7) -0.001(3)
C8 0.064(6) 0.054(5) 0.18(5) -0.022(11) 0.001(11) -0.005(5)
C9 0.045(4) 0.054(5) 0.05(4) -0.006(7) 0.000(7) 0.001(3)
C10 0.067(6) 0.049(5) 0.07(4) 0.005(8) -0.006(9) -0.001(4)
N1 0.051(4) 0.053(4) 0.03(3) 0.002(6) 0.001(6) -0.012(3)
N2 0.045(3) 0.060(4) 0.03(3) -0.004(6) 0.007(6) -0.009(3)

loop_
_atom_type_symbol
_atom_type_description
_atom_type_scat_dispersion_real
_atom_type_scat_dispersion_imag
_atom_type_scat_source
C C -0.0001 0.0005 'International Tables Vol C Tables 4.2.6.8 and 6.1.1.4'
H H 0.0000 0.0000 'International Tables Vol C Tables 4.2.6.8 and 6.1.1.4'
N N 0.0006 0.0010 'International Tables Vol C Tables 4.2.6.8 and 6.1.1.4'
O O 0.0018 0.0018 'International Tables Vol C Tables 4.2.6.8 and 6.1.1.4'
Na Na 0.0097 0.0079 'International Tables Vol C Tables 4.2.6.8 and 6.1.1.4'
Cr Cr 0.1612 0.2220 'International Tables Vol C Tables 4.2.6.8 and 6.1.1.4'

loop_
_geom_angle_atom_site_label_1
_geom_angle_atom_site_label_2
_geom_angle_atom_site_label_3
_geom_angle
_geom_angle_site_symmetry_1
_geom_angle_site_symmetry_3
O3 Cr1 O9 93.0(4) . .
O3 Cr1 O7 178.3(4) . .
O9 Cr1 O7 88.6(5) . .
O3 Cr1 O5 88.5(4) . .
O9 Cr1 O5 178.4(6) . .
O7 Cr1 O5 89.8(5) . .
O3 Cr1 O11 92.1(5) . .
O9 Cr1 O11 90.9(3) . .
O7 Cr1 O11 88.3(5) . .
O5 Cr1 O11 89.3(3) . .
O3 Cr1 O1 87.6(5) . .
O9 Cr1 O1 88.5(3) . .
O7 Cr1 O1 92.0(5) . .
O5 Cr1 O1 91.3(3) . .
O11 Cr1 O1 179.3(3) . .
O6 Na1 O8 93.4(6) . 2_464
O6 Na1 O10 174.0(4) . 1_445
O8 Na1 O10 83.1(5) 2_464 1_445
O6 Na1 O2 86.7(3) . 1_455
O8 Na1 O2 97.4(4) 2_464 1_455
O10 Na1 O2 88.9(4) 1_445 1_455
O6 Na1 O4 90.6(5) . 2_465
O8 Na1 O4 171.5(3) 2_464 2_465
O10 Na1 O4 93.5(6) 1_445 2_465
O2 Na1 O4 90.3(5) 1_455 2_465
O6 Na1 O12 92.4(4) . 1_545
O8 Na1 O12 82.6(5) 2_464 1_545
O10 Na1 O12 91.9(3) 1_445 1_545
O2 Na1 O12 179.2(4) 1_455 1_545
O4 Na1 O12 89.7(5) 2_465 1_545
O6 Na1 C2 107.5(5) . 2_465
O8 Na1 C2 158.7(4) 2_464 2_465
O10 Na1 C2 75.8(5) 1_445 2_465
O2 Na1 C2 80.0(5) 1_455 2_465
O4 Na1 C2 20.5(3) 2_465 2_465
O12 Na1 C2 100.3(5) 1_545 2_465
O6 Na1 C5 161.3(7) . 1_445
O8 Na1 C5 73.0(5) 2_464 1_445
O10 Na1 C5 20.2(4) 1_445 1_445
O2 Na1 C5 107.3(3) 1_455 1_445
O4 Na1 C5 101.3(5) 2_465 1_445
O12 Na1 C5 73.6(3) 1_545 1_445
C2 Na1 C5 87.5(5) 2_465 1_445
O6 Na1 C4 78.6(6) . 2_464
O8 Na1 C4 21.7(3) 2_464 2_464
O10 Na1 C4 99.3(5) 1_445 2_464
O2 Na1 C4 112.0(5) 1_455 2_464
O4 Na1 C4 154.4(4) 2_465 2_464
O12 Na1 C4 67.8(5) 1_545 2_464
C2 Na1 C4 167.2(2) 2_465 2_464
C5 Na1 C4 84.6(5) 1_445 2_464
O6 Na1 C3 19.6(4) . .
O8 Na1 C3 105.0(6) 2_464 .
O10 Na1 C3 158.0(5) 1_445 .
O2 Na1 C3 70.0(3) 1_455 .
O4 Na1 C3 80.9(5) 2_465 .
O12 Na1 C3 109.2(3) 1_545 .
C2 Na1 C3 94.0(5) 2_465 .
C5 Na1 C3 176.5(3) 1_445 .
C4 Na1 C3 94.5(5) 2_464 .
O6 Na1 C1 94.2(3) . 1_455
O8 Na1 C1 78.5(5) 2_464 1_455
O10 Na1 C1 80.4(3) 1_445 1_455
O2 Na1 C1 20.0(4) 1_455 1_455
O4 Na1 C1 108.7(6) 2_465 1_455
O12 Na1 C1 160.3(6) 1_545 1_455
C2 Na1 C1 95.4(5) 2_465 1_455
C5 Na1 C1 95.4(2) 1_445 1_455
C4 Na1 C1 95.3(5) 2_464 1_455
C3 Na1 C1 81.3(2) . 1_455
O2 C1 O1 125.2(18) . .
O2 C1 Na1 40.9(6) . 1_655
O1 C1 Na1 163.5(16) . 1_655
O2 C1 H1 117.4 . .
O1 C1 H1 117.4 . .
Na1 C1 H1 77.2 1_655 .
O4 C2 O3 123.4(10) . .
O4 C2 Na1 43.8(11) . 2_564
O3 C2 Na1 164.9(11) . 2_564
O4 C2 H2 118.3 . .
O3 C2 H2 118.3 . .
Na1 C2 H2 75.1 2_564 .
O6 C3 O5 122.0(13) . .
O6 C3 Na1 38.7(7) . .
O5 C3 Na1 157.8(7) . .
O6 C3 H3 119.0 . .
O5 C3 H3 119.0 . .
Na1 C3 H3 81.3 . .
O7 C4 O8 126.2(12) . .
O7 C4 Na1 167.9(11) . 2_565
O8 C4 Na1 41.8(10) . 2_565
O7 C4 H4 116.9 . .
O8 C4 H4 116.9 . .
Na1 C4 H4 75.1 2_565 .
O10 C5 O9 124.8(15) . .
O10 C5 Na1 41.4(6) . 1_665
O9 C5 Na1 166.1(12) . 1_665
O10 C5 H5 117.6 . .
O9 C5 H5 117.6 . .
Na1 C5 H5 76.2 1_665 .
O12 C6 O11 123.1(16) . .
O12 C6 H6 118.4 . .
O11 C6 H6 118.4 . .
C1 O1 Cr1 125.6(13) . .
C1 O2 Na1 119.1(10) . 1_655
C2 O3 Cr1 123.5(8) . .
C2 O4 Na1 115.8(10) . 2_564
C3 O5 Cr1 124.4(8) . .
C3 O6 Na1 121.7(11) . .
C4 O7 Cr1 126.9(9) . .
C4 O8 Na1 116.5(10) . 2_565
C5 O9 Cr1 128.3(10) . .
C5 O10 Na1 118.4(10) . 1_665
C6 O11 Cr1 124.6(12) . .
C6 O12 Na1 118.2(9) . 1_565
C8 C7 N1 112.5(17) . .
C8 C7 H7A 109.1 . .
N1 C7 H7A 109.1 . .
C8 C7 H7B 109.1 . .
N1 C7 H7B 109.1 . .
H7A C7 H7B 107.8 . .
C7 C8 H8A 109.5 . .
C7 C8 H8B 109.5 . .
H8A C8 H8B 109.5 . .
C7 C8 H8C 109.5 . .
H8A C8 H8C 109.5 . .
H8B C8 H8C 109.5 . .
N2 C9 C10 109.9(14) . .
N2 C9 H9A 109.7 . .
C10 C9 H9A 109.7 . .
N2 C9 H9B 109.7 . .
C10 C9 H9B 109.7 . .
H9A C9 H9B 108.2 . .
C9 C10 H10A 109.5 . .
C9 C10 H10B 109.5 . .
H10A C10 H10B 109.5 . .
C9 C10 H10C 109.5 . .
H10A C10 H10C 109.5 . .
H10B C10 H10C 109.5 . .
C7 N1 H1A 109.5 . .
C7 N1 H1B 109.5 . .
H1A N1 H1B 109.5 . .
C7 N1 H1C 109.5 . .
H1A N1 H1C 109.5 . .
H1B N1 H1C 109.5 . .
C9 N2 H2A 109.5 . .
C9 N2 H2B 109.5 . .
H2A N2 H2B 109.5 . .
C9 N2 H2C 109.5 . .
H2A N2 H2C 109.5 . .
H2B N2 H2C 109.5 . .

loop_
_geom_bond_atom_site_label_1
_geom_bond_atom_site_label_2
_geom_bond_distance
_geom_bond_site_symmetry_2
Cr1 O3 1.943(16) .
Cr1 O9 1.960(7) .
Cr1 O7 1.960(18) .
Cr1 O5 1.967(6) .
Cr1 O11 1.969(9) .
Cr1 O1 1.971(8) .
Na1 O6 2.274(10) .
Na1 O8 2.29(2) 2_464
Na1 O10 2.305(9) 1_445
Na1 O2 2.327(8) 1_455
Na1 O4 2.33(2) 2_465
Na1 O12 2.338(8) 1_545
Na1 C2 3.03(3) 2_465
Na1 C5 3.064(8) 1_445
Na1 C4 3.07(3) 2_464
Na1 C3 3.092(8) .
Na1 C1 3.106(9) 1_455
C1 O2 1.217(14) .
C1 O1 1.262(13) .
C1 H1 0.9300 .
C2 O4 1.18(3) .
C2 O3 1.31(3) .
C2 H2 0.9300 .
C3 O6 1.218(14) .
C3 O5 1.287(9) .
C3 H3 0.9300 .
C4 O7 1.23(3) .
C4 O8 1.27(3) .
C4 H4 0.9300 .
C5 O10 1.201(15) .
C5 O9 1.264(10) .
C5 H5 0.9300 .
C6 O12 1.252(13) .
C6 O11 1.269(12) .
C6 H6 0.9300 .
C7 C8 1.44(3) .
C7 N1 1.460(13) .
C7 H7A 0.9700 .
C7 H7B 0.9700 .
C8 H8A 0.9600 .
C8 H8B 0.9600 .
C8 H8C 0.9600 .
C9 N2 1.481(11) .
C9 C10 1.52(3) .
C9 H9A 0.9700 .
C9 H9B 0.9700 .
C10 H10A 0.9600 .
C10 H10B 0.9600 .
C10 H10C 0.9600 .
N1 H1A 0.8900 .
N1 H1B 0.8900 .
N1 H1C 0.8900 .
N2 H2A 0.8900 .
N2 H2B 0.8900 .
N2 H2C 0.8900 .
